data_7203749
loop_
_publ_author_name
'Paul, Barbara'
'N\"ather, Christian'
'Fromm, Katharina M.'
'Janiak, Christoph'

_publ_section_title
;
 Chiral S-1,1&#x2032;-bi-2-naphthol (S-BINOL) as a synthon for
 supramolecular hydrogen-bonded {(S-BINOLATn--)(S-BINOL)n}-strands with
 naphthyl-paneled cavities or channels for a Cd(NH3)4-fragment (n= 2)
 or [Ag(NH3)2]+(n= 1). Part 2
;
_journal_issue 51
_journal_name_full CrystEngComm
_journal_page_first 309
_journal_paper_doi 10.1039/b502202a
_journal_volume 7
_journal_year 2005
_chemical_formula_sum 'C41 H41 Ag N2 O7'
_chemical_formula_weight 781.63
_chemical_name_common
;
Diammine-silver(i)((S)-1,1'-bi-2-naphtholate(-))((S)-1,1'-bi-
2-naphthol)-dihydrate-methanol
;
_chemical_name_systematic
;
Diammine-silver(I)((S)-1,1'-bi-2-naphtholate(-))((S)-1,1'-bi-2-naphthol)-
dihydrate-methanol
;
_space_group_IT_number 19
_symmetry_cell_setting orthorhombic
_symmetry_space_group_name_Hall 'P 2ac 2ab'
_symmetry_space_group_name_H-M 'P 21 21 21'
_atom_sites_solution_hydrogens geom
_atom_sites_solution_primary direct
_atom_sites_solution_secondary difmap
_audit_creation_method SHELXL-97
_cell_angle_alpha 90.00
_cell_angle_beta 90.00
_cell_angle_gamma 90.00
_cell_formula_units_Z 4
_cell_length_a 10.815(2)
_cell_length_b 9.4999(19)
_cell_length_c 35.478(7)
_cell_measurement_temperature 243(2)
_cell_volume 3645.1(12)
_computing_cell_refinement 'Bruker SMART'
_computing_data_collection 'Bruker SMART'
_computing_data_reduction 'Bruker SHELXTL'
_computing_structure_refinement 'SHELXL-97 (Sheldrick, 1997)'
_computing_structure_solution 'SHELXS-97 (Sheldrick, 1990)'
_diffrn_ambient_temperature 243(2)
_diffrn_measured_fraction_theta_full 0.972
_diffrn_measured_fraction_theta_max 0.972
_diffrn_measurement_device_type 'Bruker AXS CCD diffractometer'
_diffrn_measurement_method '\w scans'
_diffrn_radiation_monochromator graphite
_diffrn_radiation_source 'fine-focus sealed tube'
_diffrn_radiation_type MoK\a
_diffrn_radiation_wavelength 0.71073
_diffrn_reflns_av_R_equivalents 0.0340
_diffrn_reflns_av_sigmaI/netI 0.0604
_diffrn_reflns_limit_h_max 14
_diffrn_reflns_limit_h_min -14
_diffrn_reflns_limit_k_max 5
_diffrn_reflns_limit_k_min -13
_diffrn_reflns_limit_l_max 49
_diffrn_reflns_limit_l_min -46
_diffrn_reflns_number 24262
_diffrn_reflns_theta_full 30.00
_diffrn_reflns_theta_max 30.00
_diffrn_reflns_theta_min 1.15
_exptl_absorpt_coefficient_mu 0.606
_exptl_absorpt_correction_T_max 0.9762
_exptl_absorpt_correction_T_min 0.8297
_exptl_absorpt_correction_type multi-scan
_exptl_absorpt_process_details SADABS
_exptl_crystal_colour colorless
_exptl_crystal_density_diffrn 1.424
_exptl_crystal_density_method 'not measured'
_exptl_crystal_description plates
_exptl_crystal_F_000 1616
_exptl_crystal_size_max 0.32
_exptl_crystal_size_mid 0.25
_exptl_crystal_size_min 0.04
_refine_diff_density_max 0.356
_refine_diff_density_min -0.901
_refine_diff_density_rms 0.062
_refine_ls_abs_structure_details 'Flack H D (1983), Acta Cryst. A39, 876-881'
_refine_ls_abs_structure_Flack 0.018(16)
_refine_ls_extinction_method none
_refine_ls_goodness_of_fit_ref 0.935
_refine_ls_hydrogen_treatment mixed
_refine_ls_matrix_type full
_refine_ls_number_parameters 486
_refine_ls_number_reflns 10082
_refine_ls_number_restraints 4
_refine_ls_restrained_S_all 0.937
_refine_ls_R_factor_all 0.0669
_refine_ls_R_factor_gt 0.0368
_refine_ls_shift/su_max 0.002
_refine_ls_shift/su_mean 0.000
_refine_ls_structure_factor_coef Fsqd
_refine_ls_weighting_details 'calc w=1/[\s^2^(Fo^2^)+(0.0267P)^2^+0.0000P] where P=(Fo^2^+2Fc^2^)/3'
_refine_ls_weighting_scheme calc
_refine_ls_wR_factor_gt 0.0640
_refine_ls_wR_factor_ref 0.0707
_reflns_number_gt 6649
_reflns_number_total 10082
_reflns_threshold_expression >2sigma(I)
_cod_data_source_file b502202a.txt
_cod_data_source_block barbnm
_cod_depositor_comments
;
The following automatic conversions were performed:
'_symmetry_cell_setting' value 'Orthorhombic' changed to 'orthorhombic'
according to '/home/saulius/struct/CIF-dictionaries/cif_core.dic'
dictionary named 'cif_core.dic' version 2.4.1 from
2010-06-29.

'_exptl_absorpt_correction_type' value 'Multi-scan' changed
to 'multi-scan' according to
'/home/saulius/struct/CIF-dictionaries/cif_core.dic' dictionary named
'cif_core.dic' version 2.4.1 from 2010-06-29.

Automatic conversion script
Id: cif_fix_enum 1527 2010-12-29 10:47:43Z saulius 
;
_cod_original_cell_volume 3645.0(13)
_cod_original_sg_symbol_H-M P212121
_cod_database_code 7203749

loop_
_symmetry_equiv_pos_as_xyz
'x, y, z'
'-x+1/2, -y, z+1/2'
'-x, y+1/2, -z+1/2'
'x+1/2, -y+1/2, -z'

loop_
_atom_site_label
_atom_site_type_symbol
_atom_site_fract_x
_atom_site_fract_y
_atom_site_fract_z
_atom_site_U_iso_or_equiv
_atom_site_adp_type
_atom_site_occupancy
_atom_site_symmetry_multiplicity
_atom_site_calc_flag
_atom_site_refinement_flags
_atom_site_disorder_assembly
_atom_site_disorder_group
Ag Ag 0.20745(2) 0.51895(2) 0.186832(7) 0.04811(7) Uani 1 1 d . . .
N1 N 0.2796(2) 0.3164(2) 0.20156(6) 0.0430(6) Uani 1 1 d . . .
H1A H 0.3627 0.3204 0.2023 0.064 Uiso 1 1 calc R . .
H1B H 0.2558 0.2527 0.1842 0.064 Uiso 1 1 calc R . .
H1C H 0.2505 0.2909 0.2243 0.064 Uiso 1 1 calc R . .
N2 N 0.1585(2) 0.7235(2) 0.16648(7) 0.0423(6) Uani 1 1 d . . .
H2A H 0.2276 0.7740 0.1624 0.064 Uiso 1 1 calc R . .
H2B H 0.1112 0.7675 0.1837 0.064 Uiso 1 1 calc R . .
H2C H 0.1161 0.7149 0.1448 0.064 Uiso 1 1 calc R . .
O1 O 0.13880(18) 0.0818(2) 0.15848(5) 0.0385(5) Uani 1 1 d . . .
H1D H 0.097(3) 0.043(3) 0.1703(9) 0.058 Uiso 1 1 d . . .
O2 O 0.33951(19) -0.1272(2) 0.10456(7) 0.0479(6) Uani 1 1 d D . .
H2D H 0.273(3) -0.130(4) 0.0974(11) 0.072 Uiso 1 1 d D . .
O3 O 0.11366(18) 0.1285(2) 0.24884(5) 0.0355(5) Uani 1 1 d . . .
H3A H 0.086(3) 0.062(3) 0.2369(8) 0.053 Uiso 1 1 d . . .
O4 O -0.00714(15) 0.43971(17) 0.29433(5) 0.0307(4) Uani 1 1 d . . .
O5 O -0.0660(5) -0.2237(4) -0.02721(11) 0.1364(16) Uani 1 1 d D . .
H5A H -0.095(6) -0.263(7) -0.0530(14) 0.205 Uiso 1 1 d D . .
H5B H -0.028(6) -0.132(6) -0.036(2) 0.205 Uiso 1 1 d D . .
O6 O 0.1206(2) -0.2239(3) 0.07912(8) 0.0619(7) Uani 1 1 d . . .
H6A H 0.125(4) -0.260(4) 0.0567(12) 0.093 Uiso 1 1 d . . .
H6B H 0.045(4) -0.187(4) 0.0767(12) 0.093 Uiso 1 1 d . . .
C1 C 0.1817(2) 0.1147(2) 0.09410(7) 0.0261(5) Uani 1 1 d . . .
C2 C 0.0971(2) 0.0914(3) 0.12236(7) 0.0287(6) Uani 1 1 d . . .
C3 C -0.0310(2) 0.0790(3) 0.11449(8) 0.0346(6) Uani 1 1 d . . .
H3B H -0.0875 0.0626 0.1341 0.042 Uiso 1 1 calc R . .
C4 C -0.0717(3) 0.0908(3) 0.07835(8) 0.0387(7) Uani 1 1 d . . .
H4A H -0.1568 0.0832 0.0734 0.046 Uiso 1 1 calc R . .
C5 C -0.0289(3) 0.1251(3) 0.01055(9) 0.0484(8) Uani 1 1 d . . .
H5C H -0.1138 0.1183 0.0052 0.058 Uiso 1 1 calc R . .
C6 C 0.0517(4) 0.1452(4) -0.01814(9) 0.0556(9) Uani 1 1 d . . .
H6C H 0.0226 0.1526 -0.0430 0.067 Uiso 1 1 calc R . .
C7 C 0.1787(3) 0.1548(3) -0.01059(8) 0.0491(8) Uani 1 1 d . . .
H7C H 0.2348 0.1680 -0.0305 0.059 Uiso 1 1 calc R . .
C8 C 0.2215(3) 0.1449(3) 0.02567(7) 0.0395(7) Uani 1 1 d . . .
H8A H 0.3069 0.1515 0.0303 0.047 Uiso 1 1 calc R . .
C9 C 0.1402(2) 0.1252(3) 0.05600(7) 0.0288(6) Uani 1 1 d . . .
C10 C 0.0110(3) 0.1143(3) 0.04800(8) 0.0339(6) Uani 1 1 d . . .
C11 C 0.3163(2) 0.1253(3) 0.10354(7) 0.0279(6) Uani 1 1 d . . .
C12 C 0.3854(2) 0.0058(3) 0.10876(7) 0.0352(6) Uani 1 1 d . . .
C13 C 0.5110(2) 0.0142(4) 0.11957(8) 0.0486(7) Uani 1 1 d . . .
H13A H 0.5570 -0.0688 0.1229 0.058 Uiso 1 1 calc R . .
C14 C 0.5655(3) 0.1402(4) 0.12518(9) 0.0504(8) Uani 1 1 d . . .
H14A H 0.6487 0.1435 0.1327 0.061 Uiso 1 1 calc R . .
C15 C 0.5539(3) 0.4019(4) 0.12519(9) 0.0569(9) Uani 1 1 d . . .
H15A H 0.6366 0.4084 0.1332 0.068 Uiso 1 1 calc R . .
C16 C 0.4887(3) 0.5208(4) 0.11887(9) 0.0606(9) Uani 1 1 d . . .
H16A H 0.5273 0.6087 0.1219 0.073 Uiso 1 1 calc R . .
C17 C 0.3648(3) 0.5152(3) 0.10787(8) 0.0527(8) Uani 1 1 d . . .
H17A H 0.3201 0.5987 0.1039 0.063 Uiso 1 1 calc R . .
C18 C 0.3087(3) 0.3867(3) 0.10294(7) 0.0374(6) Uani 1 1 d . . .
H18A H 0.2254 0.3834 0.0955 0.045 Uiso 1 1 calc R . .
C19 C 0.3735(2) 0.2598(3) 0.10883(7) 0.0317(6) Uani 1 1 d . . .
C20 C 0.4999(3) 0.2672(3) 0.11992(8) 0.0411(7) Uani 1 1 d . . .
C21 C 0.1486(2) 0.1993(2) 0.31178(8) 0.0249(5) Uani 1 1 d . . .
C22 C 0.1085(2) 0.0994(3) 0.28625(7) 0.0278(6) Uani 1 1 d . . .
C23 C 0.0648(2) -0.0340(3) 0.29833(8) 0.0327(6) Uani 1 1 d . . .
H23A H 0.0375 -0.1003 0.2805 0.039 Uiso 1 1 calc R . .
C24 C 0.0624(3) -0.0662(3) 0.33610(8) 0.0388(7) Uani 1 1 d . . .
H24A H 0.0314 -0.1540 0.3439 0.047 Uiso 1 1 calc R . .
C25 C 0.1085(3) -0.0024(3) 0.40246(7) 0.0446(7) Uani 1 1 d . . .
H25A H 0.0777 -0.0894 0.4109 0.054 Uiso 1 1 calc R . .
C26 C 0.1551(3) 0.0905(4) 0.42775(8) 0.0546(9) Uani 1 1 d . . .
H26A H 0.1580 0.0664 0.4534 0.066 Uiso 1 1 calc R . .
C27 C 0.1992(3) 0.2223(3) 0.41597(8) 0.0466(7) Uani 1 1 d . . .
H27A H 0.2315 0.2860 0.4337 0.056 Uiso 1 1 calc R . .
C28 C 0.1950(3) 0.2578(3) 0.37879(7) 0.0349(6) Uani 1 1 d . . .
H28A H 0.2232 0.3472 0.3714 0.042 Uiso 1 1 calc R . .
C29 C 0.1493(2) 0.1637(3) 0.35082(7) 0.0286(6) Uani 1 1 d . . .
C30 C 0.1055(2) 0.0296(3) 0.36337(7) 0.0331(6) Uani 1 1 d . . .
C31 C 0.1959(2) 0.3392(2) 0.29878(6) 0.0236(5) Uani 1 1 d . . .
C32 C 0.1159(2) 0.4504(2) 0.29140(7) 0.0264(5) Uani 1 1 d . . .
C33 C 0.1679(2) 0.5835(3) 0.28100(8) 0.0343(6) Uani 1 1 d . . .
H33A H 0.1146 0.6597 0.2764 0.041 Uiso 1 1 calc R . .
C34 C 0.2917(3) 0.6031(3) 0.27756(7) 0.0375(6) Uani 1 1 d . . .
H34A H 0.3223 0.6924 0.2710 0.045 Uiso 1 1 calc R . .
C35 C 0.5046(2) 0.5068(3) 0.27959(8) 0.0431(7) Uani 1 1 d . . .
H35A H 0.5370 0.5943 0.2721 0.052 Uiso 1 1 calc R . .
C36 C 0.5828(3) 0.3980(4) 0.28621(9) 0.0522(9) Uani 1 1 d . . .
H36A H 0.6684 0.4102 0.2832 0.063 Uiso 1 1 calc R . .
C37 C 0.5358(3) 0.2677(3) 0.29753(8) 0.0452(7) Uani 1 1 d . . .
H37A H 0.5903 0.1930 0.3025 0.054 Uiso 1 1 calc R . .
C38 C 0.4114(2) 0.2480(3) 0.30138(7) 0.0341(6) Uani 1 1 d . . .
H38A H 0.3816 0.1589 0.3085 0.041 Uiso 1 1 calc R . .
C39 C 0.3263(2) 0.3583(3) 0.29487(7) 0.0276(6) Uani 1 1 d . . .
C40 C 0.3753(2) 0.4911(3) 0.28366(7) 0.0336(6) Uani 1 1 d . . .
O7 O 0.1326(3) -0.3417(3) 0.00850(9) 0.0900(9) Uani 1 1 d D . .
H7A H 0.063(4) -0.303(5) -0.0052(14) 0.135 Uiso 1 1 d D . .
C41 C 0.1180(4) -0.4886(5) 0.00384(13) 0.1012(14) Uani 1 1 d . . .
H41A H 0.1167 -0.5111 -0.0228 0.152 Uiso 1 1 calc R . .
H41B H 0.0408 -0.5182 0.0153 0.152 Uiso 1 1 calc R . .
H41C H 0.1863 -0.5373 0.0158 0.152 Uiso 1 1 calc R . .

loop_
_atom_site_aniso_label
_atom_site_aniso_U_11
_atom_site_aniso_U_22
_atom_site_aniso_U_33
_atom_site_aniso_U_23
_atom_site_aniso_U_13
_atom_site_aniso_U_12
Ag 0.04404(12) 0.03704(10) 0.06326(14) 0.00435(11) -0.00065(12) -0.00259(10)
N1 0.0508(15) 0.0403(12) 0.0378(12) 0.0010(10) -0.0015(12) -0.0014(12)
N2 0.0349(13) 0.0368(13) 0.0553(15) 0.0013(12) 0.0012(11) 0.0016(10)
O1 0.0371(12) 0.0500(12) 0.0283(11) 0.0037(9) -0.0008(8) -0.0117(9)
O2 0.0397(13) 0.0323(11) 0.0718(16) 0.0045(11) -0.0049(11) 0.0029(10)
O3 0.0447(11) 0.0335(11) 0.0283(10) -0.0024(8) -0.0039(9) -0.0120(9)
O4 0.0257(9) 0.0316(10) 0.0346(10) 0.0035(8) -0.0001(8) 0.0055(7)
O5 0.191(5) 0.103(3) 0.115(3) 0.002(2) -0.054(3) 0.019(3)
O6 0.0572(15) 0.0497(14) 0.0787(17) -0.0114(13) -0.0152(15) 0.0004(12)
C1 0.0277(15) 0.0207(11) 0.0298(13) -0.0028(10) -0.0005(11) -0.0002(10)
C2 0.0303(15) 0.0262(13) 0.0295(14) -0.0038(11) -0.0007(11) -0.0026(11)
C3 0.0270(14) 0.0345(14) 0.0423(16) -0.0014(13) 0.0042(12) -0.0036(12)
C4 0.0296(15) 0.0387(16) 0.0476(17) 0.0003(14) -0.0065(13) -0.0007(12)
C5 0.0493(19) 0.0520(19) 0.0440(18) 0.0024(16) -0.0164(15) 0.0033(16)
C6 0.072(2) 0.064(2) 0.0307(17) 0.0040(16) -0.0171(17) -0.0008(19)
C7 0.064(2) 0.0508(18) 0.0326(16) 0.0012(14) 0.0071(15) 0.0031(16)
C8 0.0446(18) 0.0416(15) 0.0325(15) -0.0009(12) 0.0023(14) 0.0021(15)
C9 0.0334(15) 0.0267(13) 0.0263(13) -0.0013(11) -0.0020(11) 0.0008(11)
C10 0.0390(16) 0.0312(14) 0.0316(15) -0.0006(12) -0.0070(12) 0.0017(12)
C11 0.0274(15) 0.0300(13) 0.0262(13) 0.0028(10) 0.0005(11) -0.0022(11)
C12 0.0335(13) 0.0363(16) 0.0356(14) 0.0037(13) -0.0004(11) -0.0013(13)
C13 0.0323(14) 0.059(2) 0.0549(18) 0.0154(18) -0.0028(13) 0.0113(16)
C14 0.0245(15) 0.076(2) 0.0504(19) 0.0126(17) -0.0062(14) -0.0111(16)
C15 0.051(2) 0.077(3) 0.0428(19) -0.0038(18) 0.0018(16) -0.0340(19)
C16 0.082(3) 0.0498(19) 0.0496(19) -0.0081(18) 0.0133(18) -0.036(2)
C17 0.069(2) 0.0361(16) 0.0530(18) -0.0095(16) 0.0183(16) -0.0159(17)
C18 0.0434(17) 0.0334(14) 0.0354(15) -0.0019(12) 0.0063(14) -0.0075(14)
C19 0.0333(15) 0.0377(15) 0.0241(13) 0.0009(12) 0.0043(11) -0.0098(12)
C20 0.0381(17) 0.0564(19) 0.0288(15) 0.0011(14) 0.0008(13) -0.0170(15)
C21 0.0216(12) 0.0228(11) 0.0304(13) 0.0008(12) -0.0013(11) 0.0031(9)
C22 0.0236(13) 0.0279(13) 0.0319(15) 0.0047(11) 0.0007(11) 0.0031(11)
C23 0.0352(14) 0.0227(12) 0.0403(14) -0.0012(12) -0.0019(11) -0.0023(11)
C24 0.0392(16) 0.0228(13) 0.0543(19) 0.0098(13) 0.0092(14) 0.0013(11)
C25 0.0590(17) 0.0385(17) 0.0363(15) 0.0112(15) 0.0065(13) 0.0065(16)
C26 0.073(2) 0.059(2) 0.0315(16) 0.0121(16) -0.0009(15) 0.0231(17)
C27 0.0509(18) 0.0541(18) 0.0349(15) -0.0035(13) -0.0066(15) 0.0121(18)
C28 0.0361(15) 0.0341(13) 0.0344(14) -0.0011(11) -0.0012(13) 0.0046(13)
C29 0.0266(13) 0.0279(13) 0.0312(14) 0.0020(11) -0.0017(11) 0.0071(11)
C30 0.0340(13) 0.0301(13) 0.0353(14) 0.0076(13) 0.0029(11) 0.0113(13)
C31 0.0264(13) 0.0233(11) 0.0211(11) -0.0014(9) -0.0033(11) -0.0024(11)
C32 0.0310(14) 0.0229(13) 0.0254(13) -0.0010(10) -0.0021(11) 0.0026(10)
C33 0.0392(17) 0.0248(13) 0.0388(15) 0.0026(12) -0.0036(12) 0.0044(11)
C34 0.0428(16) 0.0253(12) 0.0443(15) 0.0030(11) 0.0037(15) -0.0073(15)
C35 0.0368(15) 0.0442(17) 0.0481(16) 0.0023(16) 0.0007(12) -0.0148(15)
C36 0.0267(16) 0.067(2) 0.063(2) 0.0036(18) 0.0046(15) -0.0111(15)
C37 0.0291(15) 0.0536(18) 0.0529(19) -0.0013(15) -0.0012(14) 0.0096(14)
C38 0.0297(15) 0.0344(14) 0.0383(16) -0.0003(12) -0.0014(11) 0.0008(12)
C39 0.0296(14) 0.0294(13) 0.0238(13) -0.0022(11) -0.0036(10) -0.0009(10)
C40 0.0315(13) 0.0355(15) 0.0337(13) -0.0018(13) -0.0017(11) -0.0051(13)
O7 0.096(2) 0.076(2) 0.098(2) 0.0014(17) -0.0176(18) -0.0019(17)
C41 0.109(3) 0.071(3) 0.124(4) -0.006(3) 0.018(3) 0.033(3)

loop_
_atom_type_symbol
_atom_type_description
_atom_type_scat_dispersion_real
_atom_type_scat_dispersion_imag
_atom_type_scat_source
C C 0.0033 0.0016 'International Tables Vol C Tables 4.2.6.8 and 6.1.1.4'
H H 0.0000 0.0000 'International Tables Vol C Tables 4.2.6.8 and 6.1.1.4'
N N 0.0061 0.0033 'International Tables Vol C Tables 4.2.6.8 and 6.1.1.4'
O O 0.0106 0.0060 'International Tables Vol C Tables 4.2.6.8 and 6.1.1.4'
Ag Ag -0.8971 1.1015 'International Tables Vol C Tables 4.2.6.8 and 6.1.1.4'

loop_
_geom_angle_atom_site_label_1
_geom_angle_atom_site_label_2
_geom_angle_atom_site_label_3
_geom_angle
_geom_angle_site_symmetry_1
_geom_angle_site_symmetry_3
_geom_angle_publ_flag
N2 Ag N1 171.40(9) . . ?
Ag N1 H1A 109.5 . . ?
Ag N1 H1B 109.5 . . ?
H1A N1 H1B 109.5 . . ?
Ag N1 H1C 109.5 . . ?
H1A N1 H1C 109.5 . . ?
H1B N1 H1C 109.5 . . ?
Ag N2 H2A 109.5 . . ?
Ag N2 H2B 109.5 . . ?
H2A N2 H2B 109.5 . . ?
Ag N2 H2C 109.5 . . ?
H2A N2 H2C 109.5 . . ?
H2B N2 H2C 109.5 . . ?
C2 O1 H1D 112(3) . . ?
C12 O2 H2D 114(3) . . ?
C22 O3 H3A 109(2) . . ?
H5A O5 H5B 99(5) . . ?
H6A O6 H6B 97(4) . . ?
C2 C1 C9 119.5(2) . . ?
C2 C1 C11 119.6(2) . . ?
C9 C1 C11 120.8(2) . . ?
O1 C2 C1 118.5(2) . . ?
O1 C2 C3 120.2(2) . . ?
C1 C2 C3 121.3(2) . . ?
C4 C3 C2 119.7(3) . . ?
C4 C3 H3B 120.2 . . ?
C2 C3 H3B 120.2 . . ?
C3 C4 C10 121.6(3) . . ?
C3 C4 H4A 119.2 . . ?
C10 C4 H4A 119.2 . . ?
C6 C5 C10 121.7(3) . . ?
C6 C5 H5C 119.2 . . ?
C10 C5 H5C 119.2 . . ?
C5 C6 C7 119.7(3) . . ?
C5 C6 H6C 120.1 . . ?
C7 C6 H6C 120.1 . . ?
C8 C7 C6 120.4(3) . . ?
C8 C7 H7C 119.8 . . ?
C6 C7 H7C 119.8 . . ?
C7 C8 C9 121.2(3) . . ?
C7 C8 H8A 119.4 . . ?
C9 C8 H8A 119.4 . . ?
C8 C9 C1 122.6(2) . . ?
C8 C9 C10 118.0(2) . . ?
C1 C9 C10 119.3(2) . . ?
C5 C10 C4 122.5(3) . . ?
C5 C10 C9 119.0(3) . . ?
C4 C10 C9 118.5(2) . . ?
C12 C11 C19 119.0(2) . . ?
C12 C11 C1 120.3(2) . . ?
C19 C11 C1 120.7(2) . . ?
O2 C12 C11 123.6(2) . . ?
O2 C12 C13 115.5(3) . . ?
C11 C12 C13 120.9(3) . . ?
C14 C13 C12 120.7(3) . . ?
C14 C13 H13A 119.7 . . ?
C12 C13 H13A 119.7 . . ?
C13 C14 C20 121.3(3) . . ?
C13 C14 H14A 119.4 . . ?
C20 C14 H14A 119.4 . . ?
C16 C15 C20 121.1(3) . . ?
C16 C15 H15A 119.4 . . ?
C20 C15 H15A 119.4 . . ?
C15 C16 C17 121.0(3) . . ?
C15 C16 H16A 119.5 . . ?
C17 C16 H16A 119.5 . . ?
C18 C17 C16 119.5(3) . . ?
C18 C17 H17A 120.2 . . ?
C16 C17 H17A 120.2 . . ?
C17 C18 C19 121.4(3) . . ?
C17 C18 H18A 119.3 . . ?
C19 C18 H18A 119.3 . . ?
C18 C19 C20 118.4(3) . . ?
C18 C19 C11 121.9(2) . . ?
C20 C19 C11 119.7(3) . . ?
C14 C20 C15 123.1(3) . . ?
C14 C20 C19 118.5(3) . . ?
C15 C20 C19 118.5(3) . . ?
C22 C21 C29 118.4(2) . . ?
C22 C21 C31 121.0(2) . . ?
C29 C21 C31 120.5(2) . . ?
O3 C22 C21 119.3(2) . . ?
O3 C22 C23 119.4(2) . . ?
C21 C22 C23 121.3(2) . . ?
C24 C23 C22 120.0(2) . . ?
C24 C23 H23A 120.0 . . ?
C22 C23 H23A 120.0 . . ?
C23 C24 C30 121.3(2) . . ?
C23 C24 H24A 119.4 . . ?
C30 C24 H24A 119.4 . . ?
C26 C25 C30 121.0(3) . . ?
C26 C25 H25A 119.5 . . ?
C30 C25 H25A 119.5 . . ?
C25 C26 C27 120.7(3) . . ?
C25 C26 H26A 119.7 . . ?
C27 C26 H26A 119.7 . . ?
C28 C27 C26 119.9(3) . . ?
C28 C27 H27A 120.1 . . ?
C26 C27 H27A 120.1 . . ?
C27 C28 C29 122.0(3) . . ?
C27 C28 H28A 119.0 . . ?
C29 C28 H28A 119.0 . . ?
C28 C29 C21 122.0(2) . . ?
C28 C29 C30 117.2(2) . . ?
C21 C29 C30 120.8(2) . . ?
C24 C30 C25 122.7(3) . . ?
C24 C30 C29 118.1(2) . . ?
C25 C30 C29 119.2(3) . . ?
C32 C31 C39 119.9(2) . . ?
C32 C31 C21 121.4(2) . . ?
C39 C31 C21 118.7(2) . . ?
O4 C32 C31 123.1(2) . . ?
O4 C32 C33 118.5(2) . . ?
C31 C32 C33 118.4(2) . . ?
C34 C33 C32 122.1(2) . . ?
C34 C33 H33A 119.0 . . ?
C32 C33 H33A 119.0 . . ?
C33 C34 C40 121.0(2) . . ?
C33 C34 H34A 119.5 . . ?
C40 C34 H34A 119.5 . . ?
C36 C35 C40 121.3(3) . . ?
C36 C35 H35A 119.4 . . ?
C40 C35 H35A 119.4 . . ?
C35 C36 C37 119.9(3) . . ?
C35 C36 H36A 120.1 . . ?
C37 C36 H36A 120.1 . . ?
C38 C37 C36 120.6(3) . . ?
C38 C37 H37A 119.7 . . ?
C36 C37 H37A 119.7 . . ?
C37 C38 C39 121.5(3) . . ?
C37 C38 H38A 119.2 . . ?
C39 C38 H38A 119.2 . . ?
C38 C39 C40 117.4(2) . . ?
C38 C39 C31 122.2(2) . . ?
C40 C39 C31 120.4(2) . . ?
C34 C40 C35 122.5(3) . . ?
C34 C40 C39 118.1(2) . . ?
C35 C40 C39 119.3(2) . . ?
C41 O7 H7A 103(3) . . ?
O7 C41 H41A 109.5 . . ?
O7 C41 H41B 109.5 . . ?
H41A C41 H41B 109.5 . . ?
O7 C41 H41C 109.5 . . ?
H41A C41 H41C 109.5 . . ?
H41B C41 H41C 109.5 . . ?

loop_
_geom_bond_atom_site_label_1
_geom_bond_atom_site_label_2
_geom_bond_distance
_geom_bond_site_symmetry_2
_geom_bond_publ_flag
Ag N2 2.139(2) . ?
Ag N1 2.141(2) . ?
N1 H1A 0.9000 . ?
N1 H1B 0.9000 . ?
N1 H1C 0.9000 . ?
N2 H2A 0.9000 . ?
N2 H2B 0.9000 . ?
N2 H2C 0.9000 . ?
O1 C2 1.361(3) . ?
O1 H1D 0.72(3) . ?
O2 C12 1.365(3) . ?
O2 H2D 0.76(3) . ?
O3 C22 1.357(3) . ?
O3 H3A 0.82(3) . ?
O4 C32 1.339(3) . ?
O5 H5A 1.04(4) . ?
O5 H5B 1.02(4) . ?
O6 H6A 0.87(4) . ?
O6 H6B 0.89(4) . ?
C1 C2 1.375(3) . ?
C1 C9 1.428(3) . ?
C1 C11 1.497(4) . ?
C2 C3 1.418(4) . ?
C3 C4 1.361(4) . ?
C3 H3B 0.9400 . ?
C4 C10 1.418(4) . ?
C4 H4A 0.9400 . ?
C5 C6 1.354(5) . ?
C5 C10 1.401(4) . ?
C5 H5C 0.9400 . ?
C6 C7 1.403(5) . ?
C6 H6C 0.9400 . ?
C7 C8 1.370(4) . ?
C7 H7C 0.9400 . ?
C8 C9 1.402(4) . ?
C8 H8A 0.9400 . ?
C9 C10 1.429(4) . ?
C11 C12 1.372(4) . ?
C11 C19 1.432(3) . ?
C12 C13 1.413(4) . ?
C13 C14 1.349(4) . ?
C13 H13A 0.9400 . ?
C14 C20 1.412(4) . ?
C14 H14A 0.9400 . ?
C15 C16 1.350(5) . ?
C15 C20 1.419(4) . ?
C15 H15A 0.9400 . ?
C16 C17 1.397(5) . ?
C16 H16A 0.9400 . ?
C17 C18 1.374(4) . ?
C17 H17A 0.9400 . ?
C18 C19 1.410(4) . ?
C18 H18A 0.9400 . ?
C19 C20 1.424(4) . ?
C21 C22 1.381(3) . ?
C21 C29 1.426(4) . ?
C21 C31 1.497(3) . ?
C22 C23 1.419(3) . ?
C23 C24 1.375(4) . ?
C23 H23A 0.9400 . ?
C24 C30 1.408(4) . ?
C24 H24A 0.9400 . ?
C25 C26 1.356(4) . ?
C25 C30 1.420(3) . ?
C25 H25A 0.9400 . ?
C26 C27 1.404(4) . ?
C26 H26A 0.9400 . ?
C27 C28 1.362(4) . ?
C27 H27A 0.9400 . ?
C28 C29 1.425(4) . ?
C28 H28A 0.9400 . ?
C29 C30 1.430(4) . ?
C31 C32 1.390(3) . ?
C31 C39 1.430(4) . ?
C32 C33 1.432(3) . ?
C33 C34 1.358(4) . ?
C33 H33A 0.9400 . ?
C34 C40 1.413(4) . ?
C34 H34A 0.9400 . ?
C35 C36 1.356(4) . ?
C35 C40 1.413(3) . ?
C35 H35A 0.9400 . ?
C36 C37 1.397(4) . ?
C36 H36A 0.9400 . ?
C37 C38 1.366(4) . ?
C37 H37A 0.9400 . ?
C38 C39 1.413(3) . ?
C38 H38A 0.9400 . ?
C39 C40 1.425(4) . ?
O7 C41 1.415(5) . ?
O7 H7A 0.97(4) . ?
C41 H41A 0.9700 . ?
C41 H41B 0.9700 . ?
C41 H41C 0.9700 . ?

loop_
_geom_hbond_atom_site_label_D
_geom_hbond_atom_site_label_H
_geom_hbond_atom_site_label_A
_geom_hbond_distance_DH
_geom_hbond_distance_HA
_geom_hbond_distance_DA
_geom_hbond_angle_DHA
_geom_hbond_site_symmetry_A
N1 H1B O1 0.90 2.25 3.102(3) 157.2 .
N1 H1C O3 0.90 2.31 3.036(3) 137.9 .
N2 H2A O2 0.90 2.56 3.267(3) 135.8 1_565
N2 H2B O4 0.90 2.13 2.972(3) 154.7 3
N2 H2C O6 0.90 2.40 3.166(4) 143.0 1_565
O1 H1D O4 0.72(3) 1.87(3) 2.579(2) 172(4) 3_545
O2 H2D O6 0.76(3) 1.98(3) 2.695(3) 155(4) .
O3 H3A O4 0.82(3) 1.82(3) 2.625(2) 169(3) 3_545
O5 H5A O2 1.04(4) 2.22(4) 3.253(5) 173(6) 4_445
O6 H6A O7 0.87(4) 1.88(4) 2.747(4) 179(5) .
O7 H7A O5 0.97(4) 1.77(4) 2.734(5) 176(5) .
